data_7224880
loop_
_publ_author_name
'Patyk, Ewa'
'Jenczak, Anna'
'Katrusiak, Andrzej'

_publ_section_title
;
 Giant strain geared to transformable H-bonded network in compressed
 \b-d-mannose.
;
_journal_issue 16
_journal_name_full 'Physical chemistry chemical physics : PCCP'
_journal_page_first 11474
_journal_page_last 11479
_journal_paper_doi 10.1039/c6cp01286h
_journal_volume 18
_journal_year 2016
_chemical_absolute_configuration rm
_chemical_formula_moiety 'C6 H12 O6'
_chemical_formula_sum 'C6 H12 O6'
_chemical_formula_weight 180.16
_chemical_melting_point 400
_chemical_name_common \b-D-mannose
_chemical_name_systematic \b-D-mannopyranose
_space_group_crystal_system orthorhombic
_space_group_IT_number 19
_space_group_name_Hall 'P 2ac 2ab'
_space_group_name_H-M_alt 'P 21 21 21'
_symmetry_space_group_name_Hall 'P 2ac 2ab'
_symmetry_space_group_name_H-M 'P 21 21 21'
_atom_sites_solution_hydrogens geom
_audit_creation_method SHELXL-2014/7
_audit_update_record
;
2016-02-04 deposited with the CCDC.
2016-04-08 downloaded from the CCDC.
;
_cell_angle_alpha 90
_cell_angle_beta 90
_cell_angle_gamma 90
_cell_formula_units_Z 4
_cell_length_a 5.3889(10)
_cell_length_b 7.4568(8)
_cell_length_c 17.8288(19)
_cell_measurement_reflns_used 828
_cell_measurement_temperature 295(2)
_cell_measurement_theta_max 22.0230
_cell_measurement_theta_min 4.3680
_cell_volume 716.43(17)
_computing_cell_refinement 'CrysAlisPro, Agilent Technologies,Version 1.171.37.31'
_computing_data_collection 'CrysAlisPro, Agilent Technologies,Version 1.171.37.31'
_computing_data_reduction 'CrysAlisPro, Agilent Technologies,Version 1.171.37.31'
_computing_structure_refinement 'SHELXL-2014/7 (Sheldrick, 2014)'
_computing_structure_solution 'ShelXS (Sheldrick, 2008)'
_diffrn_ambient_environment 'diamond-anvil cell'
_diffrn_ambient_pressure 1600000
_diffrn_ambient_temperature 295(2)
_diffrn_detector_area_resol_mean 16.2413
_diffrn_measured_fraction_theta_full 0.452
_diffrn_measured_fraction_theta_max 0.433
_diffrn_measurement_device_type 'Xcalibur, Eos'
_diffrn_measurement_method '\f- and \w-scans'
_diffrn_radiation_type MoK\a
_diffrn_radiation_wavelength 0.71073
_diffrn_reflns_av_R_equivalents 0.0545
_diffrn_reflns_av_unetI/netI 0.0606
_diffrn_reflns_Laue_measured_fraction_full 0.452
_diffrn_reflns_Laue_measured_fraction_max 0.433
_diffrn_reflns_limit_h_max 4
_diffrn_reflns_limit_h_min -4
_diffrn_reflns_limit_k_max 8
_diffrn_reflns_limit_k_min -8
_diffrn_reflns_limit_l_max 18
_diffrn_reflns_limit_l_min -18
_diffrn_reflns_number 2318
_diffrn_reflns_point_group_measured_fraction_full 0.473
_diffrn_reflns_point_group_measured_fraction_max 0.447
_diffrn_reflns_theta_full 25.242
_diffrn_reflns_theta_max 25.900
_diffrn_reflns_theta_min 4.385
_diffrn_source 'Enhance (Mo) X-ray Source'
_exptl_absorpt_coefficient_mu 0.152
_exptl_absorpt_correction_T_max 1.00000
_exptl_absorpt_correction_T_min 0.67331
_exptl_absorpt_correction_type multi-scan
_exptl_absorpt_process_details
;
CrysAlisPro, Agilent Technologies,
Version 1.171.37.31 (release 14-01-2014 CrysAlis171 .NET)
(compiled Jan 14 2014,18:38:05)
Empirical absorption correction using spherical harmonics,
 implemented in SCALE3 ABSPACK scaling algorithm.
;
_exptl_crystal_colour colourless
_exptl_crystal_density_diffrn 1.670
_exptl_crystal_density_method 'not measured'
_exptl_crystal_description plate
_exptl_crystal_F_000 384
_exptl_crystal_size_max 0.20
_exptl_crystal_size_mid 0.15
_exptl_crystal_size_min 0.11
_refine_diff_density_max 0.269
_refine_diff_density_min -0.223
_refine_diff_density_rms 0.059
_refine_ls_abs_structure_details
; 
 Flack x determined using 164 quotients [(I+)-(I-)]/[(I+)+(I-)] 
 (Parsons, Flack and Wagner, Acta Cryst. B69 (2013) 249-259). 
;
_refine_ls_abs_structure_Flack -0.3(10)
_refine_ls_extinction_method none
_refine_ls_goodness_of_fit_ref 1.134
_refine_ls_hydrogen_treatment constr
_refine_ls_matrix_type full
_refine_ls_number_parameters 49
_refine_ls_number_reflns 623
_refine_ls_number_restraints 0
_refine_ls_restrained_S_all 1.134
_refine_ls_R_factor_all 0.0719
_refine_ls_R_factor_gt 0.0550
_refine_ls_shift/su_max 0.000
_refine_ls_shift/su_mean 0.000
_refine_ls_structure_factor_coef Fsqd
_refine_ls_weighting_details 'w=1/[\s^2^(Fo^2^)+(0.0690P)^2^+0.2755P] where P=(Fo^2^+2Fc^2^)/3'
_refine_ls_weighting_scheme calc
_refine_ls_wR_factor_gt 0.1264
_refine_ls_wR_factor_ref 0.1386
_reflns_Friedel_coverage 0.698
_reflns_Friedel_fraction_full 0.506
_reflns_Friedel_fraction_max 0.469
_reflns_number_gt 483
_reflns_number_total 623
_reflns_threshold_expression 'I > 2\s(I)'
_cod_data_source_file c6cp01286h6.cif
_cod_data_source_block bman2_1600MPa
_cod_depositor_comments 'Adding full bibliography for 7224879--7224889.cif.'
_cod_database_code 7224880
_shelx_space_group_comment
; 
The symmetry employed for this shelxl refinement is uniquely defined 
by the following loop, which should always be used as a source of 
symmetry information in preference to the above space-group names. 
They are only intended as comments. 
;

loop_
_space_group_symop_operation_xyz
'x, y, z'
'-x+1/2, -y, z+1/2'
'-x, y+1/2, -z+1/2'
'x+1/2, -y+1/2, -z'

loop_
_atom_site_label
_atom_site_type_symbol
_atom_site_fract_x
_atom_site_fract_y
_atom_site_fract_z
_atom_site_U_iso_or_equiv
_atom_site_adp_type
_atom_site_occupancy
_atom_site_site_symmetry_order
_atom_site_calc_flag
_atom_site_refinement_flags_posn
_atom_site_refinement_flags_adp
C1 C 0.1395(18) 0.5882(10) 0.2153(4) 0.019(2) Uiso 1 1 d . .
H1 H -0.0117 0.6386 0.1932 0.023 Uiso 1 1 calc R U
C2 C 0.3480(18) 0.7212(11) 0.2072(5) 0.019(2) Uiso 1 1 d . .
H2 H 0.3022 0.8346 0.2313 0.022 Uiso 1 1 calc R U
C3 C 0.392(2) 0.7514(11) 0.1251(5) 0.027(2) Uiso 1 1 d . .
H3 H 0.2436 0.8082 0.1043 0.032 Uiso 1 1 calc R U
C4 C 0.4346(19) 0.5813(10) 0.0831(4) 0.019(2) Uiso 1 1 d . .
H4 H 0.5939 0.5292 0.0982 0.023 Uiso 1 1 calc R U
C5 C 0.2291(19) 0.4496(10) 0.0991(4) 0.0179(19) Uiso 1 1 d . .
H5 H 0.0734 0.4915 0.0767 0.021 Uiso 1 1 calc R U
C6 C 0.2962(19) 0.2656(11) 0.0682(5) 0.029(2) Uiso 1 1 d . .
H6 H 0.3302 0.2743 0.0149 0.035 Uiso 1 1 calc R U
H7 H 0.4444 0.2213 0.0930 0.035 Uiso 1 1 calc R U
O1 O 0.0931(14) 0.5411(8) 0.2896(3) 0.0310(17) Uiso 1 1 d . .
H8 H 0.2157 0.4914 0.3072 0.047 Uiso 1 1 calc R U
O2 O 0.5587(12) 0.6477(7) 0.2431(3) 0.0301(16) Uiso 1 1 d . .
H9 H 0.6312 0.7267 0.2664 0.045 Uiso 1 1 calc R U
O3 O 0.5956(15) 0.8732(7) 0.1148(3) 0.0350(17) Uiso 1 1 d . .
H10 H 0.6153 0.8923 0.0699 0.053 Uiso 1 1 calc R U
O4 O 0.4420(13) 0.6248(7) 0.0049(3) 0.0279(16) Uiso 1 1 d . .
H11 H 0.4978 0.5394 -0.0186 0.042 Uiso 1 1 calc R U
O5 O 0.1995(11) 0.4259(7) 0.1781(3) 0.0247(16) Uiso 1 1 d . .
O6 O 0.0924(13) 0.1428(7) 0.0809(3) 0.0388(18) Uiso 1 1 d . .
H12 H 0.0693 0.1315 0.1261 0.058 Uiso 1 1 calc R U

loop_
_atom_type_symbol
_atom_type_description
_atom_type_scat_dispersion_real
_atom_type_scat_dispersion_imag
_atom_type_scat_source
C C 0.0033 0.0016 'International Tables Vol C Tables 4.2.6.8 and 6.1.1.4'
H H 0.0000 0.0000 'International Tables Vol C Tables 4.2.6.8 and 6.1.1.4'
O O 0.0106 0.0060 'International Tables Vol C Tables 4.2.6.8 and 6.1.1.4'

loop_
_geom_angle_atom_site_label_1
_geom_angle_atom_site_label_2
_geom_angle_atom_site_label_3
_geom_angle
O1 C1 O5 105.7(6)
O1 C1 C2 113.0(6)
O5 C1 C2 110.4(7)
O2 C2 C3 111.8(8)
O2 C2 C1 107.5(6)
C3 C2 C1 108.1(6)
O3 C3 C4 111.0(7)
O3 C3 C2 110.0(6)
C4 C3 C2 112.8(7)
O4 C4 C3 107.5(6)
O4 C4 C5 110.6(6)
C3 C4 C5 110.3(7)
O5 C5 C4 110.4(6)
O5 C5 C6 105.8(6)
C4 C5 C6 110.2(7)
O6 C6 C5 109.5(8)
C1 O5 C5 112.4(6)

loop_
_geom_bond_atom_site_label_1
_geom_bond_atom_site_label_2
_geom_bond_distance
C1 O1 1.393(9)
C1 O5 1.417(10)
C1 C2 1.505(12)
C2 O2 1.414(11)
C2 C3 1.501(11)
C3 O3 1.434(11)
C3 C4 1.490(11)
C4 O4 1.431(8)
C4 C5 1.508(11)
C5 O5 1.430(8)
C5 C6 1.522(11)
C6 O6 1.448(11)
